data_2011239
loop_
_publ_author_name
'Jim\'enez-Cruz, Federico'
'P\'erez-Caballero, Guadalupe'
'Hern\'andez-Ortega, Sim\'on'
'Rubio-Arroyo, Manuel'

_publ_section_title
;
 2-(4-Methoxyphenylazo)-4-phenylphenol
;
_journal_issue 8
_journal_name_full 'Acta Crystallographica Section C'
_journal_page_first 1028
_journal_page_last 1029
_journal_paper_doi 10.1107/S0108270100007307
_journal_volume 56
_journal_year 2000
_chemical_formula_sum 'C19 H16 N2 O2'
_chemical_formula_weight 304.34
_chemical_name_common PCH3ON2
_chemical_name_systematic
;
 4-phenyl-2-[4-Methoxyphenyldiazenyl]phenol
;
_space_group_IT_number 14
_symmetry_cell_setting monoclinic
_symmetry_space_group_name_Hall '-P 2yn'
_symmetry_space_group_name_H-M 'P 1 21/n 1'
_audit_creation_method SHELXL-97
_cell_angle_alpha 90.00
_cell_angle_beta 90.48(4)
_cell_angle_gamma 90.00
_cell_formula_units_Z 4
_cell_length_a 6.449(2)
_cell_length_b 8.638(2)
_cell_length_c 28.414(17)
_cell_measurement_reflns_used 49
_cell_measurement_temperature 273(2)
_cell_measurement_theta_max 24.5
_cell_measurement_theta_min 4.9
_cell_volume 1582.8(11)
_computing_cell_refinement XSCANS
_computing_data_collection 'XSCANS (Siemens, 1994)'
_computing_data_reduction XSCANS
_computing_molecular_graphics SHELXTL/PC
_computing_publication_material SHELXL97
_computing_structure_refinement 'SHELXL97 (Sheldrick, 1997)'
_computing_structure_solution 'SHELXTL/PC (Sheldrick, 1990)'
_diffrn_ambient_temperature 273(2)
_diffrn_measured_fraction_theta_full .932
_diffrn_measured_fraction_theta_max .932
_diffrn_measurement_device_type 'Siemens P4/PC'
_diffrn_measurement_method \w-2\q
_diffrn_radiation_monochromator graphite
_diffrn_radiation_source 'fine-focus sealed tube'
_diffrn_radiation_type MoK\a
_diffrn_radiation_wavelength .71073
_diffrn_reflns_av_R_equivalents .0453
_diffrn_reflns_av_sigmaI/netI .0857
_diffrn_reflns_limit_h_max 7
_diffrn_reflns_limit_h_min 0
_diffrn_reflns_limit_k_max 10
_diffrn_reflns_limit_k_min 0
_diffrn_reflns_limit_l_max 33
_diffrn_reflns_limit_l_min -33
_diffrn_reflns_number 3062
_diffrn_reflns_theta_full 25.0
_diffrn_reflns_theta_max 25.0
_diffrn_reflns_theta_min 2.46
_diffrn_standards_decay_% <2
_diffrn_standards_interval_count 97
_diffrn_standards_number 3
_exptl_absorpt_coefficient_mu .084
_exptl_absorpt_correction_type none
_exptl_crystal_colour Red
_exptl_crystal_density_diffrn 1.277
_exptl_crystal_density_method none
_exptl_crystal_description Prism
_exptl_crystal_F_000 640
_exptl_crystal_size_max .40
_exptl_crystal_size_mid .24
_exptl_crystal_size_min .20
_refine_diff_density_max .11
_refine_diff_density_min -.20
_refine_ls_extinction_coef .0102(11)
_refine_ls_extinction_method 'SHELXL97 (Sheldrick, 1997)'
_refine_ls_goodness_of_fit_ref .767
_refine_ls_hydrogen_treatment constr
_refine_ls_matrix_type full
_refine_ls_number_parameters 212
_refine_ls_number_reflns 2794
_refine_ls_number_restraints 0
_refine_ls_restrained_S_all .767
_refine_ls_R_factor_all .1232
_refine_ls_R_factor_gt .0482
_refine_ls_shift/su_max <0.001
_refine_ls_shift/su_mean .000
_refine_ls_structure_factor_coef Fsqd
_refine_ls_weighting_details 'w = 1/[s^2^(Fo^2^)+(0.0488P)^2^] where P=(Fo^2^+2Fc^2^)/3'
_refine_ls_weighting_scheme calc
_refine_ls_wR_factor_ref .1268
_reflns_number_gt 1126
_reflns_number_total 2794
_reflns_threshold_expression I>2\s(I)
_cod_data_source_file ob1031.cif
_cod_data_source_block I
_cod_depositor_comments
;
The following automatic conversions were performed:
'_symmetry_cell_setting' value 'Monoclinic' changed to 'monoclinic'
according to '/home/saulius/struct/CIF-dictionaries/cif_core.dic'
dictionary named 'cif_core.dic' version 2.4.1 from 2010-06-29.

Automatic conversion script
Id: cif_fix_enum 1527 2010-12-29 10:47:43Z saulius 

The following automatic conversions were performed:

'_symmetry_cell_setting' value 'Monoclinic' changed to 'monoclinic'
according to /home/saulius/struct/CIF-dictionaries/cif_core.dic
dictionary named 'cif_core.dic' version 2.4.1 from 2010-06-29.

Automatic conversion script
Id: cif_fix_values 1715 2011-07-08 13:25:40Z adriana 

The following automatic conversions were performed:

'_refine_ls_weighting_scheme' value 'calc w =
1/[s^2^(Fo^2^)+(0.0488P)^2^] where P=(Fo^2^+2Fc^2^)/3' was changed to
'calc'. New tag '_refine_ls_weighting_details' was created. The value
of the new tag was set to 'w = 1/[s^2^(Fo^2^)+(0.0488P)^2^] where
P=(Fo^2^+2Fc^2^)/3'.

Automatic conversion script
Id: cif_fix_values 3143 2015-03-26 13:38:13Z robertas 
;
_cod_original_cell_volume 1582.90(10)
_cod_original_sg_symbol_H-M 'P 21/n'
_cod_database_code 2011239

loop_
_symmetry_equiv_pos_as_xyz
'x, y, z'
'-x+1/2, y+1/2, -z+1/2'
'-x, -y, -z'
'x-1/2, -y-1/2, z-1/2'

loop_
_atom_site_label
_atom_site_fract_x
_atom_site_fract_y
_atom_site_fract_z
_atom_site_U_iso_or_equiv
_atom_site_adp_type
_atom_site_calc_flag
_atom_site_refinement_flags
_atom_site_occupancy
_atom_site_disorder_assembly
_atom_site_disorder_group
_atom_site_type_symbol
O1 .4701(4) 1.0730(3) .09940(8) .0816(8) Uani d . 1 . . O
H1 .397(5) 1.027(4) .0774(10) .060 Uiso d . 1 . . H
O2 -.1259(4) .5901(3) -.09131(8) .0879(8) Uani d . 1 . . O
N1 .1696(4) .9116(3) .06438(8) .0623(7) Uani d . 1 . . N
N2 .0578(4) .9241(3) .10099(8) .0621(7) Uani d . 1 . . N
C1 .0790(5) .8262(4) .02666(9) .0564(8) Uani d . 1 . . C
C2 -.1168(5) .7605(4) .02715(10) .0687(9) Uani d . 1 . . C
H2 -.1991 .7703 .0537 .060 Uiso calc R 1 . . H
C3 -.1895(5) .6814(4) -.01111(11) .0687(9) Uani d . 1 . . C
H3 -.3212 .6376 -.0104 .060 Uiso calc R 1 . . H
C4 -.0688(5) .6657(4) -.05120(10) .0668(9) Uani d . 1 . . C
C5 .1256(5) .7332(4) -.05185(11) .0721(10) Uani d . 1 . . C
H5 .2063 .7247 -.0787 .060 Uiso calc R 1 . . H
C6 .2014(5) .8126(4) -.01349(10) .0664(9) Uani d . 1 . . C
H6 .3328 .8568 -.0142 .060 Uiso calc R 1 . . H
C7 -.3243(6) .5205(5) -.09392(13) .0967(13) Uani d . 1 . . C
H7A -.3265 .4300 -.0743 .060 Uiso calc R 1 . . H
H7B -.3540 .4915 -.1259 .060 Uiso calc R 1 . . H
H7C -.4270 .5927 -.0833 .060 Uiso calc R 1 . . H
C11 .3472(5) 1.0766(4) .13804(11) .0639(9) Uani d . 1 . . C
C12 .1504(5) 1.0073(4) .13833(10) .0564(8) Uani d . 1 . . C
C13 .0320(5) 1.0171(4) .17951(10) .0591(8) Uani d . 1 . . C
H13 -.0989 .9720 .1796 .060 Uiso calc R 1 . . H
C14 .1008(5) 1.0906(4) .21970(10) .0581(8) Uani d . 1 . . C
C15 .3002(5) 1.1555(4) .21825(11) .0681(9) Uani d . 1 . . C
H15 .3539 1.2031 .2451 .060 Uiso calc R 1 . . H
C16 .4183(5) 1.1504(4) .17804(11) .0737(10) Uani d . 1 . . C
H16 .5480 1.1975 .1779 .060 Uiso calc R 1 . . H
C17 -.0285(5) 1.0970(4) .26296(9) .0539(7) Uani d . 1 . . C
C18 -.1834(5) .9885(4) .27078(10) .0655(9) Uani d . 1 . . C
H18 -.2033 .9091 .2491 .060 Uiso calc R 1 . . H
C19 -.3089(5) .9953(4) .31004(11) .0731(10) Uani d . 1 . . C
H19 -.4110 .9208 .3146 .060 Uiso calc R 1 . . H
C20 -.2823(5) 1.1124(4) .34225(11) .0713(9) Uani d . 1 . . C
H20 -.3674 1.1181 .3685 .060 Uiso calc R 1 . . H
C21 -.1304(6) 1.2205(4) .33565(11) .0700(10) Uani d . 1 . . C
H21 -.1110 1.2990 .3577 .060 Uiso calc R 1 . . H
C22 -.0048(5) 1.2138(4) .29625(10) .0635(9) Uani d . 1 . . C
H22 .0969 1.2887 .2920 .060 Uiso calc R 1 . . H

loop_
_atom_site_aniso_label
_atom_site_aniso_U_11
_atom_site_aniso_U_22
_atom_site_aniso_U_33
_atom_site_aniso_U_12
_atom_site_aniso_U_13
_atom_site_aniso_U_23
O1 .0738(16) .105(2) .0660(14) -.0193(15) .0223(12) -.0006(14)
O2 .0790(17) .105(2) .0796(16) -.0001(16) .0076(13) -.0338(16)
N1 .0703(17) .0651(18) .0519(14) .0013(15) .0171(13) .0070(13)
N2 .0691(17) .0682(17) .0490(14) .0015(15) .0114(13) .0041(13)
C1 .066(2) .0552(19) .0479(17) .0025(17) .0133(15) .0057(14)
C2 .073(2) .082(3) .0516(18) -.008(2) .0200(16) -.0001(18)
C3 .066(2) .074(2) .066(2) -.0054(19) .0157(17) .0047(18)
C4 .072(2) .071(2) .0570(19) .010(2) .0065(17) -.0046(18)
C5 .067(2) .090(3) .060(2) .005(2) .0212(17) -.0045(19)
C6 .061(2) .078(2) .0606(19) -.0022(19) .0152(16) .0025(18)
C7 .100(3) .097(3) .094(3) -.003(3) -.005(2) -.021(2)
C11 .066(2) .062(2) .0632(19) .0008(19) .0142(17) .0066(17)
C12 .059(2) .0587(19) .0519(17) .0017(17) .0055(15) .0042(15)
C13 .060(2) .059(2) .0581(18) -.0042(17) .0080(16) .0056(16)
C14 .0601(19) .0564(19) .0580(17) -.0014(17) .0046(15) .0057(16)
C15 .072(2) .074(2) .0582(19) -.007(2) .0004(17) -.0086(17)
C16 .062(2) .087(3) .071(2) -.020(2) .0104(18) .001(2)
C17 .0597(19) .0512(18) .0508(16) .0032(16) .0017(14) .0021(15)
C18 .078(2) .063(2) .0563(18) -.003(2) .0091(17) -.0094(16)
C19 .070(2) .078(3) .072(2) -.009(2) .0158(18) -.0007(19)
C20 .076(2) .078(2) .0601(19) .004(2) .0156(17) -.0017(19)
C21 .090(3) .063(2) .0572(18) .002(2) .0057(18) -.0079(16)
C22 .071(2) .057(2) .0628(19) -.0008(18) .0057(17) .0015(16)

loop_
_atom_type_symbol
_atom_type_description
_atom_type_scat_dispersion_real
_atom_type_scat_dispersion_imag
_atom_type_scat_source
C C .0033 .0016 'International Tables Vol C Tables 4.2.6.8 and 6.1.1.4'
H H .0000 .0000 'International Tables Vol C Tables 4.2.6.8 and 6.1.1.4'
N N .0061 .0033 'International Tables Vol C Tables 4.2.6.8 and 6.1.1.4'
O O .0106 .0060 'International Tables Vol C Tables 4.2.6.8 and 6.1.1.4'

loop_
_geom_angle_atom_site_label_1
_geom_angle_atom_site_label_2
_geom_angle_atom_site_label_3
_geom_angle
_geom_angle_publ_flag
C11 O1 H1 106(2) no
C4 O2 C7 119.2(3) no
N2 N1 C1 115.4(3) yes
N1 N2 C12 114.7(3) yes
C2 C1 C6 119.7(3) no
C2 C1 N1 124.8(3) yes
C6 C1 N1 115.4(3) yes
C3 C2 C1 120.2(3) no
C3 C2 H2 119.9 no
C1 C2 H2 119.9 no
C2 C3 C4 120.7(3) no
C2 C3 H3 119.6 no
C4 C3 H3 119.6 no
O2 C4 C5 115.6(3) yes
O2 C4 C3 125.6(3) yes
C5 C4 C3 118.8(3) no
C6 C5 C4 121.3(3) no
C6 C5 H5 119.4 no
C4 C5 H5 119.4 no
C5 C6 C1 119.2(3) no
C5 C6 H6 120.4 no
C1 C6 H6 120.4 no
O2 C7 H7A 109.5 no
O2 C7 H7B 109.5 no
H7A C7 H7B 109.5 no
O2 C7 H7C 109.5 no
H7A C7 H7C 109.5 no
H7B C7 H7C 109.5 no
O1 C11 C16 118.8(3) yes
O1 C11 C12 121.8(3) yes
C16 C11 C12 119.3(3) no
C11 C12 C13 118.4(3) no
C11 C12 N2 126.3(3) yes
C13 C12 N2 115.3(3) yes
C14 C13 C12 123.1(3) no
C14 C13 H13 118.4 no
C12 C13 H13 118.4 no
C13 C14 C15 116.5(3) no
C13 C14 C17 121.5(3) no
C15 C14 C17 121.9(3) no
C16 C15 C14 121.7(3) no
C16 C15 H15 119.2 no
C14 C15 H15 119.2 no
C11 C16 C15 120.9(3) no
C11 C16 H16 119.5 no
C15 C16 H16 119.5 no
C18 C17 C22 117.2(3) no
C18 C17 C14 120.9(3) no
C22 C17 C14 121.9(3) no
C19 C18 C17 121.7(3) no
C19 C18 H18 119.2 no
C17 C18 H18 119.2 no
C20 C19 C18 119.9(4) no
C20 C19 H19 120.1 no
C18 C19 H19 120.1 no
C21 C20 C19 119.8(3) no
C21 C20 H20 120.1 no
C19 C20 H20 120.1 no
C20 C21 C22 120.3(3) no
C20 C21 H21 119.9 no
C22 C21 H21 119.9 no
C21 C22 C17 121.2(3) no
C21 C22 H22 119.4 no
C17 C22 H22 119.4 no

loop_
_geom_bond_atom_site_label_1
_geom_bond_atom_site_label_2
_geom_bond_site_symmetry_2
_geom_bond_distance
_geom_bond_publ_flag
O1 C11 . 1.361(4) yes
O1 H1 . .87(3) no
O2 C4 . 1.360(4) yes
O2 C7 . 1.414(4) yes
N1 N2 . 1.275(3) yes
N1 C1 . 1.423(4) yes
N2 C12 . 1.409(4) yes
C1 C2 . 1.385(4) no
C1 C6 . 1.398(4) no
C2 C3 . 1.365(4) no
C2 H2 . .9300 no
C3 C4 . 1.392(4) no
C3 H3 . .9300 no
C4 C5 . 1.382(5) no
C5 C6 . 1.373(4) no
C5 H5 . .9300 no
C6 H6 . .9300 no
C7 H7A . .9600 no
C7 H7B . .9600 no
C7 H7C . .9600 no
C11 C16 . 1.377(4) no
C11 C12 . 1.403(4) no
C12 C13 . 1.405(4) no
C13 C14 . 1.377(4) no
C13 H13 . .9300 no
C14 C15 . 1.405(4) no
C14 C17 . 1.492(4) no
C15 C16 . 1.379(4) no
C15 H15 . .9300 no
C16 H16 . .9300 no
C17 C18 . 1.389(4) no
C17 C22 . 1.391(4) no
C18 C19 . 1.384(4) no
C18 H18 . .9300 no
C19 C20 . 1.374(5) no
C19 H19 . .9300 no
C20 C21 . 1.369(5) no
C20 H20 . .9300 no
C21 C22 . 1.388(5) no
C21 H21 . .9300 no
C22 H22 . .9300 no

loop_
_geom_hbond_atom_site_label_D
_geom_hbond_atom_site_label_H
_geom_hbond_atom_site_label_A
_geom_hbond_distance_DH
_geom_hbond_distance_HA
_geom_hbond_distance_DA
_geom_hbond_angle_DHA
_geom_hbond_publ_flag
O1 H1 N1 .88(3) 1.81(3) 2.581(4) 146(3) yes

loop_
_cod_related_entry_id
_cod_related_entry_database
_cod_related_entry_code
1 ChemSpider 12554746
